data_1007051
loop_
_publ_author_name
'Durif, A'
'Grenier, J C'
'Joubert, J C'
'Duc Tran Qui'

_publ_section_title
;
Structure cristallographique de l'orthovanadate de lithium-cuivre, V Li
Cu O~4~
;
_journal_coden_ASTM BUFCAE
_journal_name_full
;
Bulletin de la Societe Francaise de Mineralogie et de Cristallographie
(72,1949-100,1977)
;
_journal_page_first 407
_journal_page_last 409
_journal_volume 89
_journal_year 1966
_chemical_formula_structural 'V Li Cu O4'
_chemical_formula_sum 'Cu Li O4 V'
_chemical_name_systematic 'Copper lithium vanadate'
_space_group_IT_number 74
_symmetry_cell_setting orthorhombic
_symmetry_Int_Tables_number 74
_symmetry_space_group_name_Hall '-I 2b 2'
_symmetry_space_group_name_H-M 'I m m a'
_cell_angle_alpha 90
_cell_angle_beta 90
_cell_angle_gamma 90
_cell_formula_units_Z 4
_cell_length_a 5.652
_cell_length_b 5.81
_cell_length_c 8.75
_cell_volume 287.3
_cod_database_code 1007051

loop_
_symmetry_equiv_pos_as_xyz
x,y,z
x,-y,-z
x,1/2+y,-z
x,1/2-y,z
-x,-y,-z
-x,y,z
-x,1/2-y,z
-x,1/2+y,-z
1/2+x,1/2+y,1/2+z
1/2+x,1/2-y,1/2-z
1/2+x,y,1/2-z
1/2+x,-y,1/2+z
1/2-x,1/2-y,1/2-z
1/2-x,1/2+y,1/2+z
1/2-x,-y,1/2+z
1/2-x,y,1/2-z

loop_
_atom_site_label
_atom_site_type_symbol
_atom_site_symmetry_multiplicity
_atom_site_Wyckoff_symbol
_atom_site_fract_x
_atom_site_fract_y
_atom_site_fract_z
_atom_site_occupancy
_atom_site_attached_hydrogens
_atom_site_calc_flag
V1 V5+ 4 e 0. 0.25 0.387 1. 0 d
Cu1 Cu2+ 4 a 0. 0. 0. 1. 0 d
Li1 Li1+ 4 d 0.25 0.25 0.75 1. 0 d
O1 O2- 8 h 0. 0.01 0.275 1. 0 d
O2 O2- 8 i 0.23 0.25 0. 1. 0 d

loop_
_atom_type_symbol
_atom_type_oxidation_number
V5+ 5.000
Cu2+ 2.000
Li1+ 1.000
O2- -2.000
